data_2227559
loop_
_publ_author_name
'Bond, Andrew D.'

_publ_section_title
;
 Redetermination of 3-methylisoquinoline at 150K
;
_journal_coeditor_code HB5670
_journal_issue 11
_journal_name_full 'Acta Crystallographica Section E'
_journal_page_first o2768
_journal_paper_doi 10.1107/S1600536810039838
_journal_volume 66
_journal_year 2010
_chemical_formula_iupac 'C10 H9 N'
_chemical_formula_moiety 'C10 H9 N'
_chemical_formula_sum 'C10 H9 N'
_chemical_formula_weight 143.18
_chemical_melting_point_gt 336
_chemical_melting_point_lt 338
_chemical_name_systematic
;
3-methylisoquinoline
;
_space_group_IT_number 14
_symmetry_cell_setting monoclinic
_symmetry_space_group_name_Hall '-P 2ybc'
_symmetry_space_group_name_H-M 'P 1 21/c 1'
_atom_sites_solution_hydrogens geom
_atom_sites_solution_primary direct
_atom_sites_solution_secondary difmap
_cell_angle_alpha 90.00
_cell_angle_beta 93.438(2)
_cell_angle_gamma 90.00
_cell_formula_units_Z 4
_cell_length_a 6.1991(4)
_cell_length_b 7.4176(6)
_cell_length_c 16.5421(12)
_cell_measurement_reflns_used 1780
_cell_measurement_temperature 150(2)
_cell_measurement_theta_max 25.36
_cell_measurement_theta_min 2.47
_cell_volume 759.28(10)
_computing_cell_refinement 'SAINT (Bruker, 2003)'
_computing_data_collection 'APEX2 (Bruker, 2004)'
_computing_data_reduction 'SAINT (Bruker, 2003)'
_computing_molecular_graphics 'SHELXTL (Sheldrick, 2008)'
_computing_publication_material 'SHELXTL (Sheldrick, 2008)'
_computing_structure_refinement 'SHELXTL (Sheldrick, 2008)'
_computing_structure_solution 'SHELXTL (Sheldrick, 2008)'
_diffrn_ambient_temperature 150(2)
_diffrn_measured_fraction_theta_full 0.995
_diffrn_measured_fraction_theta_max 0.963
_diffrn_measurement_device_type 'Bruker--Nonius X8 APEXII CCD'
_diffrn_measurement_method 'thin-slice \w and \f scans'
_diffrn_radiation_monochromator graphite
_diffrn_radiation_source 'fine-focus sealed tube'
_diffrn_radiation_type MoK\a
_diffrn_radiation_wavelength 0.71073
_diffrn_reflns_av_R_equivalents 0.0340
_diffrn_reflns_av_sigmaI/netI 0.0381
_diffrn_reflns_limit_h_max 8
_diffrn_reflns_limit_h_min -7
_diffrn_reflns_limit_k_max 9
_diffrn_reflns_limit_k_min -9
_diffrn_reflns_limit_l_max 20
_diffrn_reflns_limit_l_min -21
_diffrn_reflns_number 9801
_diffrn_reflns_theta_full 26.36
_diffrn_reflns_theta_max 28.43
_diffrn_reflns_theta_min 3.69
_diffrn_standards_number 0
_exptl_absorpt_coefficient_mu 0.074
_exptl_absorpt_correction_T_max 0.991
_exptl_absorpt_correction_T_min 0.826
_exptl_absorpt_correction_type multi-scan
_exptl_absorpt_process_details '(SADABS; Sheldrick, 2003)'
_exptl_crystal_colour colourless
_exptl_crystal_density_diffrn 1.253
_exptl_crystal_density_method 'not measured'
_exptl_crystal_description block
_exptl_crystal_F_000 304
_exptl_crystal_size_max 0.25
_exptl_crystal_size_mid 0.15
_exptl_crystal_size_min 0.12
_refine_diff_density_max 0.236
_refine_diff_density_min -0.202
_refine_ls_extinction_method none
_refine_ls_goodness_of_fit_ref 1.060
_refine_ls_hydrogen_treatment constr
_refine_ls_matrix_type full
_refine_ls_number_parameters 101
_refine_ls_number_reflns 1844
_refine_ls_number_restraints 0
_refine_ls_restrained_S_all 1.060
_refine_ls_R_factor_all 0.0727
_refine_ls_R_factor_gt 0.0415
_refine_ls_shift/su_max 0.000
_refine_ls_shift/su_mean 0.000
_refine_ls_structure_factor_coef Fsqd
_refine_ls_weighting_details 'calc w=1/[\s^2^(Fo^2^)+(0.0637P)^2^] where P=(Fo^2^+2Fc^2^)/3'
_refine_ls_weighting_scheme calc
_refine_ls_wR_factor_gt 0.1089
_refine_ls_wR_factor_ref 0.1186
_reflns_number_gt 1171
_reflns_number_total 1844
_reflns_threshold_expression I>2\s(I)
_cod_data_source_file hb5670.cif
_cod_data_source_block I
_cod_original_sg_symbol_H-M 'P 21/c'
_cod_database_code 2227559
_cod_database_fobs_code 2227559

loop_
_symmetry_equiv_pos_as_xyz
'x, y, z'
'-x, y+1/2, -z+1/2'
'-x, -y, -z'
'x, -y-1/2, z-1/2'

loop_
_atom_site_type_symbol
_atom_site_label
_atom_site_fract_x
_atom_site_fract_y
_atom_site_fract_z
_atom_site_U_iso_or_equiv
_atom_site_adp_type
_atom_site_calc_flag
_atom_site_refinement_flags
_atom_site_occupancy
_atom_site_disorder_assembly
_atom_site_disorder_group
C C1 0.11212(16) 0.91552(15) 0.31390(6) 0.0232(3) Uani d . 1 . .
H H1A -0.0145 0.9742 0.3301 0.028 Uiso calc R 1 . .
N N2 0.26422(14) 0.87917(12) 0.37033(5) 0.0247(3) Uani d . 1 . .
C C3 0.44782(16) 0.79419(15) 0.34720(7) 0.0234(3) Uani d . 1 . .
C C4 0.47647(16) 0.75059(15) 0.26814(7) 0.0232(3) Uani d . 1 . .
H H4A 0.6070 0.6944 0.2544 0.028 Uiso calc R 1 . .
C C5 0.32884(18) 0.74255(15) 0.12395(7) 0.0257(3) Uani d . 1 . .
H H5A 0.4564 0.6873 0.1066 0.031 Uiso calc R 1 . .
C C6 0.16084(19) 0.77766(16) 0.06908(7) 0.0294(3) Uani d . 1 . .
H H6A 0.1709 0.7434 0.0141 0.035 Uiso calc R 1 . .
C C7 -0.02738(18) 0.86413(16) 0.09309(7) 0.0289(3) Uani d . 1 . .
H H7A -0.1420 0.8894 0.0540 0.035 Uiso calc R 1 . .
C C8 -0.04638(16) 0.91186(15) 0.17202(7) 0.0247(3) Uani d . 1 . .
H H8A -0.1734 0.9708 0.1877 0.030 Uiso calc R 1 . .
C C9 0.12341(16) 0.87349(14) 0.23056(6) 0.0205(3) Uani d . 1 . .
C C10 0.31404(16) 0.78813(14) 0.20670(7) 0.0209(3) Uani d . 1 . .
C C11 0.61079(18) 0.74985(17) 0.41473(7) 0.0317(3) Uani d . 1 . .
H H11A 0.6495 0.8598 0.4451 0.048 Uiso calc R 1 . .
H H11B 0.7403 0.6991 0.3923 0.048 Uiso calc R 1 . .
H H11C 0.5493 0.6617 0.4510 0.048 Uiso calc R 1 . .

loop_
_atom_site_aniso_label
_atom_site_aniso_U_11
_atom_site_aniso_U_22
_atom_site_aniso_U_33
_atom_site_aniso_U_12
_atom_site_aniso_U_13
_atom_site_aniso_U_23
C1 0.0222(6) 0.0219(7) 0.0259(6) 0.0014(5) 0.0044(5) 0.0006(5)
N2 0.0262(5) 0.0249(6) 0.0232(5) 0.0014(4) 0.0022(4) 0.0010(4)
C3 0.0235(6) 0.0196(7) 0.0271(7) -0.0011(4) 0.0003(5) 0.0040(5)
C4 0.0198(5) 0.0212(6) 0.0289(7) 0.0011(4) 0.0050(5) 0.0025(5)
C5 0.0300(6) 0.0221(6) 0.0258(7) 0.0000(5) 0.0089(5) -0.0002(5)
C6 0.0402(7) 0.0277(7) 0.0206(6) -0.0059(5) 0.0043(5) 0.0007(5)
C7 0.0287(6) 0.0299(7) 0.0274(7) -0.0049(5) -0.0050(5) 0.0048(5)
C8 0.0216(6) 0.0233(7) 0.0290(7) -0.0006(4) 0.0001(5) 0.0028(5)
C9 0.0211(5) 0.0172(6) 0.0233(6) -0.0019(4) 0.0028(4) 0.0021(5)
C10 0.0223(6) 0.0173(6) 0.0235(6) -0.0028(4) 0.0042(4) 0.0016(5)
C11 0.0303(6) 0.0335(8) 0.0307(7) 0.0015(5) -0.0040(5) 0.0053(6)

loop_
_atom_type_symbol
_atom_type_description
_atom_type_scat_dispersion_real
_atom_type_scat_dispersion_imag
_atom_type_scat_source
C C 0.0033 0.0016 'International Tables Vol C Tables 4.2.6.8 and 6.1.1.4'
H H 0.0000 0.0000 'International Tables Vol C Tables 4.2.6.8 and 6.1.1.4'
N N 0.0061 0.0033 'International Tables Vol C Tables 4.2.6.8 and 6.1.1.4'

loop_
_geom_angle_atom_site_label_1
_geom_angle_atom_site_label_2
_geom_angle_atom_site_label_3
_geom_angle_site_symmetry_1
_geom_angle_site_symmetry_3
_geom_angle
_geom_angle_publ_flag
N2 C1 C9 . . 124.73(10) ?
N2 C1 H1A . . 117.6 ?
C9 C1 H1A . . 117.6 ?
C1 N2 C3 . . 117.83(9) ?
C4 C3 N2 . . 122.08(10) ?
C4 C3 C11 . . 122.72(10) ?
N2 C3 C11 . . 115.20(10) ?
C3 C4 C10 . . 120.81(10) ?
C3 C4 H4A . . 119.6 ?
C10 C4 H4A . . 119.6 ?
C6 C5 C10 . . 120.36(10) ?
C6 C5 H5A . . 119.8 ?
C10 C5 H5A . . 119.8 ?
C5 C6 C7 . . 120.73(11) ?
C5 C6 H6A . . 119.6 ?
C7 C6 H6A . . 119.6 ?
C8 C7 C6 . . 120.54(11) ?
C8 C7 H7A . . 119.7 ?
C6 C7 H7A . . 119.7 ?
C7 C8 C9 . . 119.93(10) ?
C7 C8 H8A . . 120.0 ?
C9 C8 H8A . . 120.0 ?
C8 C9 C10 . . 119.83(10) ?
C8 C9 C1 . . 122.84(10) ?
C10 C9 C1 . . 117.33(10) ?
C4 C10 C9 . . 117.21(10) ?
C4 C10 C5 . . 124.19(10) ?
C9 C10 C5 . . 118.59(10) ?
C3 C11 H11A . . 109.5 ?
C3 C11 H11B . . 109.5 ?
H11A C11 H11B . . 109.5 ?
C3 C11 H11C . . 109.5 ?
H11A C11 H11C . . 109.5 ?
H11B C11 H11C . . 109.5 ?

loop_
_geom_bond_atom_site_label_1
_geom_bond_atom_site_label_2
_geom_bond_site_symmetry_2
_geom_bond_distance
_geom_bond_publ_flag
C1 N2 . 1.3144(13) ?
C1 C9 . 1.4194(15) ?
C1 H1A . 0.950 ?
N2 C3 . 1.3753(13) ?
C3 C4 . 1.3690(15) ?
C3 C11 . 1.4971(15) ?
C4 C10 . 1.4148(15) ?
C4 H4A . 0.950 ?
C5 C6 . 1.3649(16) ?
C5 C10 . 1.4184(16) ?
C5 H5A . 0.950 ?
C6 C7 . 1.4093(16) ?
C6 H6A . 0.950 ?
C7 C8 . 1.3646(15) ?
C7 H7A . 0.950 ?
C8 C9 . 1.4157(14) ?
C8 H8A . 0.950 ?
C9 C10 . 1.4174(15) ?
C11 H11A . 0.980 ?
C11 H11B . 0.980 ?
C11 H11C . 0.980 ?

loop_
_geom_hbond_atom_site_label_D
_geom_hbond_atom_site_label_H
_geom_hbond_atom_site_label_A
_geom_hbond_site_symmetry_A
_geom_hbond_distance_DH
_geom_hbond_distance_HA
_geom_hbond_distance_DA
_geom_hbond_angle_DHA
C5 H5A N2 2_645 0.95 2.88 3.6891(14) 144
C6 H6A N2 4_575 0.95 2.64 3.5813(15) 170

loop_
_geom_torsion_atom_site_label_1
_geom_torsion_atom_site_label_2
_geom_torsion_atom_site_label_3
_geom_torsion_atom_site_label_4
_geom_torsion_site_symmetry_1
_geom_torsion_site_symmetry_2
_geom_torsion_site_symmetry_3
_geom_torsion_site_symmetry_4
_geom_torsion
_geom_torsion_publ_flag
C9 C1 N2 C3 . . . . -0.04(17) ?
C1 N2 C3 C4 . . . . 1.19(16) ?
C1 N2 C3 C11 . . . . -177.61(9) ?
N2 C3 C4 C10 . . . . -1.46(17) ?
C11 C3 C4 C10 . . . . 177.24(10) ?
C10 C5 C6 C7 . . . . 1.80(17) ?
C5 C6 C7 C8 . . . . -1.03(18) ?
C6 C7 C8 C9 . . . . -0.38(17) ?
C7 C8 C9 C10 . . . . 0.99(16) ?
C7 C8 C9 C1 . . . . -178.46(10) ?
N2 C1 C9 C8 . . . . 178.66(10) ?
N2 C1 C9 C10 . . . . -0.81(17) ?
C3 C4 C10 C9 . . . . 0.55(16) ?
C3 C4 C10 C5 . . . . -178.11(10) ?
C8 C9 C10 C4 . . . . -178.97(9) ?
C1 C9 C10 C4 . . . . 0.51(15) ?
C8 C9 C10 C5 . . . . -0.23(16) ?
C1 C9 C10 C5 . . . . 179.26(9) ?
C6 C5 C10 C4 . . . . 177.49(10) ?
C6 C5 C10 C9 . . . . -1.16(16) ?

loop_
_cod_related_entry_id
_cod_related_entry_database
_cod_related_entry_code
1 ChemSpider 13668
